data_1516335
loop_
_publ_author_name
'Thyrhaug, Erling'
'Hammersh\/oj, Peter'
'Kj&#x00E6;r, Kasper S'
'S\/orensen, Thomas Just'
'Harrit, Niels H.'
'Nielsen, Martin M.'
'Bechgaard, Klaus'

_publ_section_title
;
 Excited state kinetics of anthracene-bridge-aniline intramolecular
 exciplexes.
;
_journal_issue 7
_journal_name_full
'Photochemical &amp; photobiological sciences : Official journal of the European Photochemistry Association and the European Society for Photobiology'
_journal_page_first 1093
_journal_page_last 1105
_journal_paper_doi 10.1039/c4pp00073k
_journal_volume 13
_journal_year 2014
_chemical_formula_moiety 'C25 H23 Cl2 N'
_chemical_formula_sum 'C25 H23 Cl2 N'
_chemical_formula_weight 408.36
_chemical_melting_point 130
_chemical_name_common 4-Chloro-N-(3-(10-chloroanthracen-9-yl)propyl)-N-ethylbenzenamine
_chemical_name_systematic
;
4-Chloro-N-(3-(10-chloroanthracen-9-yl)propyl)-N-ethylbenzenamine
;
_space_group_IT_number 2
_symmetry_cell_setting triclinic
_symmetry_space_group_name_Hall '-P 1'
_symmetry_space_group_name_H-M 'P -1'
_atom_sites_solution_hydrogens geom
_atom_sites_solution_primary direct
_atom_sites_solution_secondary difmap
_audit_creation_method SHELXL-97
_cell_angle_alpha 108.891(11)
_cell_angle_beta 90.992(10)
_cell_angle_gamma 91.387(11)
_cell_formula_units_Z 8
_cell_length_a 8.817(2)
_cell_length_b 20.290(2)
_cell_length_c 23.921(3)
_cell_measurement_reflns_used 38712
_cell_measurement_temperature 122
_cell_measurement_theta_max 28.00
_cell_measurement_theta_min 1.15
_cell_volume 4046.3(12)
_computing_cell_refinement 'COLLECT (Nonius, 1999)'
_computing_data_collection 'EvalCCD (duisenbeg, 2003)'
_computing_data_reduction 'EvalCCD (Duisenberg, 2003)'
_computing_molecular_graphics mercury
_computing_structure_refinement 'SHELXL-97 (Sheldrick, 1997)'
_computing_structure_solution 'SHELXS-97 (Sheldrick, 1990)'
_diffrn_ambient_temperature 122
_diffrn_detector_area_resol_mean 9
_diffrn_measured_fraction_theta_full 0.999
_diffrn_measured_fraction_theta_max 0.999
_diffrn_measurement_device_type KappaCCD
_diffrn_measurement_method CCD
_diffrn_radiation_monochromator graphite
_diffrn_radiation_source 'fine-focus sealed tube'
_diffrn_radiation_type MoK\a
_diffrn_radiation_wavelength 0.71073
_diffrn_reflns_av_R_equivalents 0.0793
_diffrn_reflns_av_sigmaI/netI 0.0689
_diffrn_reflns_limit_h_max 11
_diffrn_reflns_limit_h_min -11
_diffrn_reflns_limit_k_max 26
_diffrn_reflns_limit_k_min -26
_diffrn_reflns_limit_l_max 31
_diffrn_reflns_limit_l_min -31
_diffrn_reflns_number 117646
_diffrn_reflns_theta_full 28.00
_diffrn_reflns_theta_max 28.00
_diffrn_reflns_theta_min 1.15
_exptl_absorpt_coefficient_mu 0.166
_exptl_absorpt_correction_type integration
_exptl_crystal_colour yellow
_exptl_crystal_density_diffrn 0.670
_exptl_crystal_density_method 'not measured'
_exptl_crystal_description needles
_exptl_crystal_F_000 856
_exptl_crystal_preparation ethylacetate
_exptl_crystal_size_max 0.17
_exptl_crystal_size_mid 0.14
_exptl_crystal_size_min 0.03
_refine_diff_density_max 1.672
_refine_diff_density_min -0.990
_refine_diff_density_rms 0.124
_refine_ls_extinction_method none
_refine_ls_goodness_of_fit_ref 2.176
_refine_ls_hydrogen_treatment mixed
_refine_ls_matrix_type full
_refine_ls_number_parameters 1009
_refine_ls_number_reflns 19529
_refine_ls_number_restraints 0
_refine_ls_restrained_S_all 2.176
_refine_ls_R_factor_all 0.1414
_refine_ls_R_factor_gt 0.1020
_refine_ls_shift/su_max 0.001
_refine_ls_shift/su_mean 0.000
_refine_ls_structure_factor_coef Fsqd
_refine_ls_weighting_details 'calc w=1/[\s^2^(Fo^2^)+(0.1000P)^2^+0.0000P] where P=(Fo^2^+2Fc^2^)/3'
_refine_ls_weighting_scheme calc
_refine_ls_wR_factor_gt 0.3212
_refine_ls_wR_factor_ref 0.3332
_reflns_number_gt 13884
_reflns_number_total 19529
_reflns_threshold_expression >2sigma(I)
_cod_data_source_file c4pp00073k2.cif
_cod_data_source_block shelxl
_cod_depositor_comments 'Adding full bibliography for 1516334--1516338.cif.'
_cod_original_sg_symbol_H-M P-1
_cod_database_code 1516335

loop_
_symmetry_equiv_pos_as_xyz
'x, y, z'
'-x, -y, -z'

loop_
_atom_site_label
_atom_site_type_symbol
_atom_site_fract_x
_atom_site_fract_y
_atom_site_fract_z
_atom_site_U_iso_or_equiv
_atom_site_adp_type
_atom_site_occupancy
_atom_site_symmetry_multiplicity
_atom_site_calc_flag
_atom_site_refinement_flags
Cl1 Cl 0.20004(14) 0.38055(7) 0.50891(5) 0.0294(3) Uani 1 1 d .
Cl2 Cl -0.71484(14) 0.37452(7) 0.00364(5) 0.0301(3) Uani 1 1 d .
Cl3 Cl -0.97362(16) 0.35376(8) 0.12837(8) 0.0495(4) Uani 1 1 d .
Cl4 Cl 0.45194(16) 0.35476(8) -0.37036(8) 0.0482(4) Uani 1 1 d .
N221 N -0.3507(5) 0.3238(2) 0.21446(18) 0.0266(9) Uani 1 1 d .
C204 C -0.1930(5) 0.4056(2) 0.42900(19) 0.0211(10) Uani 1 1 d .
C157 C -0.4998(5) 0.4669(2) -0.1003(2) 0.0216(10) Uani 1 1 d .
C164 C -0.5762(5) 0.4012(2) -0.0361(2) 0.0219(10) Uani 1 1 d .
C162 C -0.6166(5) 0.4451(2) -0.06777(19) 0.0214(10) Uani 1 1 d .
C169 C -0.3129(5) 0.4010(2) -0.0672(2) 0.0207(10) Uani 1 1 d .
C163 C -0.4272(5) 0.3778(2) -0.03476(19) 0.0205(10) Uani 1 1 d .
N220 N -0.1625(5) 0.3258(2) -0.28004(18) 0.0305(10) Uani 1 1 d .
C198 C 0.1202(5) 0.4471(2) 0.4319(2) 0.0231(10) Uani 1 1 d .
C200 C 0.0099(5) 0.4679(2) 0.3962(2) 0.0212(10) Uani 1 1 d .
C202 C 0.0680(5) 0.4055(2) 0.46516(19) 0.0206(10) Uani 1 1 d .
C201 C -0.1455(5) 0.4475(2) 0.3949(2) 0.0222(10) Uani 1 1 d .
C155 C -0.3510(5) 0.4453(2) -0.1002(2) 0.0215(10) Uani 1 1 d .
C203 C -0.0833(5) 0.3840(2) 0.46487(19) 0.0229(10) Uani 1 1 d .
C218 C -0.5954(6) 0.3808(2) 0.2293(2) 0.0252(11) Uani 1 1 d .
H218 H -0.5625 0.4105 0.2679 0.030 Uiso 1 1 d R
C146 C 0.2702(6) 0.3474(3) -0.3430(2) 0.0291(12) Uani 1 1 d .
C207 C -0.2849(6) 0.3230(3) 0.4993(2) 0.0317(12) Uani 1 1 d .
H207 H -0.3178 0.2949 0.5225 0.038 Uiso 1 1 d R
C159 C -0.6871(6) 0.5356(3) -0.1316(2) 0.0282(11) Uani 1 1 d .
H159 H -0.7128 0.5670 -0.1526 0.034 Uiso 1 1 d R
C216 C -0.7898(6) 0.3461(3) 0.1537(2) 0.0316(12) Uani 1 1 d .
C156 C -0.2315(6) 0.4712(3) -0.1336(2) 0.0281(11) Uani 1 1 d .
H156A H -0.2450 0.5198 -0.1276 0.034 Uiso 1 1 d R
H156B H -0.1323 0.4649 -0.1193 0.034 Uiso 1 1 d R
C145 C 0.1663(6) 0.3011(3) -0.3794(2) 0.0300(12) Uani 1 1 d .
H145 H 0.1934 0.2740 -0.4186 0.036 Uiso 1 1 d R
C219 C -0.4949(5) 0.3317(2) 0.1943(2) 0.0230(10) Uani 1 1 d .
C195 C 0.0631(6) 0.5109(3) 0.3629(2) 0.0258(11) Uani 1 1 d .
H195 H -0.0073 0.5254 0.3384 0.031 Uiso 1 1 d R
C208 C -0.1345(6) 0.3418(3) 0.4995(2) 0.0259(11) Uani 1 1 d .
H208 H -0.0626 0.3269 0.5231 0.031 Uiso 1 1 d R
C205 C -0.3474(5) 0.3837(2) 0.4308(2) 0.0264(11) Uani 1 1 d .
H205 H -0.4234 0.3975 0.4080 0.032 Uiso 1 1 d R
C217 C -0.7396(6) 0.3876(3) 0.2093(2) 0.0315(12) Uani 1 1 d .
H217 H -0.8051 0.4213 0.2341 0.038 Uiso 1 1 d R
C199 C 0.2727(5) 0.4709(2) 0.4335(2) 0.0265(11) Uani 1 1 d .
H199 H 0.3465 0.4577 0.4576 0.032 Uiso 1 1 d R
C215 C -0.6925(6) 0.2978(3) 0.1174(2) 0.0312(12) Uani 1 1 d .
H215 H -0.7271 0.2699 0.0784 0.037 Uiso 1 1 d R
C158 C -0.5439(6) 0.5132(2) -0.1321(2) 0.0254(10) Uani 1 1 d .
H158 H -0.4701 0.5283 -0.1547 0.030 Uiso 1 1 d R
C166 C -0.2415(6) 0.3133(3) 0.0005(2) 0.0304(12) Uani 1 1 d .
H166 H -0.2152 0.2837 0.0232 0.036 Uiso 1 1 d R
C150 C 0.0222(6) 0.2942(3) -0.3584(2) 0.0268(11) Uani 1 1 d .
H150 H -0.0520 0.2622 -0.3834 0.032 Uiso 1 1 d R
C154 C -0.2356(6) 0.4330(3) -0.2008(2) 0.0326(12) Uani 1 1 d .
H154A H -0.3374 0.4329 -0.2158 0.039 Uiso 1 1 d R
H154B H -0.1685 0.4567 -0.2197 0.039 Uiso 1 1 d R
C214 C -0.5496(6) 0.2907(3) 0.1377(2) 0.0272(11) Uani 1 1 d .
H214 H -0.4849 0.2571 0.1122 0.033 Uiso 1 1 d R
C196 C 0.2121(6) 0.5319(3) 0.3652(2) 0.0314(12) Uani 1 1 d .
H196 H 0.2462 0.5599 0.3420 0.038 Uiso 1 1 d R
C148 C 0.0914(6) 0.3810(2) -0.2658(2) 0.0280(11) Uani 1 1 d .
H148 H 0.0653 0.4095 -0.2269 0.034 Uiso 1 1 d R
C147 C 0.2358(6) 0.3878(3) -0.2869(2) 0.0287(11) Uani 1 1 d .
H147 H 0.3101 0.4203 -0.2624 0.034 Uiso 1 1 d R
C168 C -0.1617(5) 0.3766(3) -0.0637(2) 0.0260(11) Uani 1 1 d .
H168 H -0.0821 0.3909 -0.0846 0.031 Uiso 1 1 d R
C161 C -0.7662(5) 0.4709(3) -0.0685(2) 0.0261(11) Uani 1 1 d .
H161 H -0.8432 0.4574 -0.0461 0.031 Uiso 1 1 d R
C160 C -0.8022(5) 0.5138(3) -0.0989(2) 0.0285(11) Uani 1 1 d .
H160 H -0.9037 0.5296 -0.0995 0.034 Uiso 1 1 d R
C165 C -0.3876(6) 0.3335(3) -0.0011(2) 0.0275(11) Uani 1 1 d .
H165 H -0.4641 0.3183 0.0206 0.033 Uiso 1 1 d R
C197 C 0.3164(6) 0.5118(3) 0.4016(2) 0.0322(12) Uani 1 1 d .
H197 H 0.4199 0.5284 0.4035 0.039 Uiso 1 1 d R
C149 C -0.0204(6) 0.3333(2) -0.3009(2) 0.0263(11) Uani 1 1 d .
C210 C -0.2566(6) 0.4325(3) 0.2916(2) 0.0297(12) Uani 1 1 d .
H210A H -0.1542 0.4328 0.2787 0.036 Uiso 1 1 d R
H210B H -0.3199 0.4557 0.2712 0.036 Uiso 1 1 d R
C211 C -0.3132(6) 0.3573(3) 0.2769(2) 0.0305(12) Uani 1 1 d .
H211A H -0.4017 0.3575 0.2998 0.037 Uiso 1 1 d R
H211B H -0.2353 0.3318 0.2885 0.037 Uiso 1 1 d R
C152 C -0.1964(7) 0.1973(3) -0.3033(2) 0.0378(13) Uani 1 1 d .
H152A H -0.2620 0.1583 -0.3240 0.045 Uiso 1 1 d R
H152B H -0.1921 0.2021 -0.2621 0.045 Uiso 1 1 d R
H152C H -0.0963 0.1899 -0.3190 0.045 Uiso 1 1 d R
C206 C -0.3916(6) 0.3447(3) 0.4647(2) 0.0289(11) Uani 1 1 d .
H206 H -0.4965 0.3312 0.4650 0.035 Uiso 1 1 d R
C167 C -0.1276(6) 0.3351(3) -0.0312(2) 0.0303(12) Uani 1 1 d .
H167 H -0.0258 0.3200 -0.0296 0.036 Uiso 1 1 d R
C209 C -0.2567(6) 0.4732(3) 0.3580(2) 0.0274(11) Uani 1 1 d .
H209A H -0.3580 0.4687 0.3706 0.033 Uiso 1 1 d R
H209B H -0.2332 0.5213 0.3630 0.033 Uiso 1 1 d R
C153 C -0.1879(7) 0.3573(3) -0.2161(2) 0.0347(13) Uani 1 1 d .
H153A H -0.2661 0.3309 -0.2046 0.042 Uiso 1 1 d R
H153B H -0.0957 0.3566 -0.1943 0.042 Uiso 1 1 d R
C212 C -0.3362(7) 0.1967(3) 0.1966(2) 0.0361(13) Uani 1 1 d .
H212A H -0.2796 0.1563 0.1767 0.043 Uiso 1 1 d R
H212B H -0.4399 0.1894 0.1826 0.043 Uiso 1 1 d R
H212C H -0.3322 0.2043 0.2384 0.043 Uiso 1 1 d R
C151 C -0.2563(6) 0.2638(3) -0.3107(2) 0.0371(13) Uani 1 1 d .
H151A H -0.3567 0.2698 -0.2953 0.045 Uiso 1 1 d R
H151B H -0.2610 0.2576 -0.3522 0.045 Uiso 1 1 d R
C213 C -0.2679(6) 0.2604(3) 0.1846(2) 0.0328(12) Uani 1 1 d .
H213A H -0.2718 0.2520 0.1428 0.039 Uiso 1 1 d R
H213B H -0.1641 0.2669 0.1986 0.039 Uiso 1 1 d R
Cl79 Cl 0.73606(13) 0.12246(7) 0.98349(6) 0.0297(3) Uani 1 1 d .
Cl80 Cl -0.46394(15) 0.11965(8) 1.34470(6) 0.0421(4) Uani 1 1 d .
N223 N 0.1444(5) 0.1807(2) 1.26549(17) 0.0256(9) Uani 1 1 d .
C133 C 0.3210(5) 0.0734(2) 1.07619(19) 0.0193(9) Uani 1 1 d .
C123 C 0.4656(5) 0.0521(2) 1.08860(19) 0.0195(9) Uani 1 1 d .
C124 C 0.5965(5) 0.0670(2) 1.05927(19) 0.0191(9) Uani 1 1 d .
C126 C 0.5777(5) 0.1041(2) 1.0196(2) 0.0220(10) Uani 1 1 d .
C127 C 0.4360(5) 0.1263(2) 1.00672(19) 0.0204(10) Uani 1 1 d .
C130 C 0.3053(5) 0.1106(2) 1.03590(19) 0.0198(9) Uani 1 1 d .
C137 C -0.0753(5) 0.2177(3) 1.3279(2) 0.0238(10) Uani 1 1 d .
H137 H -0.0327 0.2642 1.3441 0.029 Uiso 1 1 d R
C136 C 0.0064(5) 0.1659(2) 1.28649(19) 0.0211(10) Uani 1 1 d .
C140 C -0.1989(6) 0.0839(3) 1.2876(2) 0.0269(11) Uani 1 1 d .
H140 H -0.2424 0.0374 1.2742 0.032 Uiso 1 1 d R
C134 C 0.1792(5) 0.0570(2) 1.1050(2) 0.0229(10) Uani 1 1 d .
H134A H 0.0977 0.0434 1.0761 0.028 Uiso 1 1 d R
H134B H 0.1986 0.0195 1.1202 0.028 Uiso 1 1 d R
C125 C 0.7400(5) 0.0427(2) 1.0713(2) 0.0243(10) Uani 1 1 d .
H125 H 0.8279 0.0516 1.0514 0.029 Uiso 1 1 d R
C132 C 0.1626(5) 0.1329(3) 1.0211(2) 0.0250(10) Uani 1 1 d .
H132 H 0.0731 0.1245 1.0403 0.030 Uiso 1 1 d R
C141 C -0.0583(5) 0.0977(3) 1.2686(2) 0.0240(10) Uani 1 1 d .
H141 H -0.0032 0.0602 1.2427 0.029 Uiso 1 1 d R
C138 C -0.2168(6) 0.2036(3) 1.3464(2) 0.0298(11) Uani 1 1 d .
H138 H -0.2710 0.2402 1.3737 0.036 Uiso 1 1 d R
C120 C 0.7560(5) 0.0069(3) 1.1103(2) 0.0267(11) Uani 1 1 d .
H120 H 0.8540 -0.0089 1.1174 0.032 Uiso 1 1 d R
C122 C 0.4892(5) 0.0142(2) 1.1294(2) 0.0234(10) Uani 1 1 d .
H122 H 0.4042 0.0035 1.1499 0.028 Uiso 1 1 d R
C135 C 0.1240(5) 0.1176(3) 1.15681(19) 0.0232(10) Uani 1 1 d .
H135A H 0.1346 0.1601 1.1475 0.028 Uiso 1 1 d R
H135B H 0.0193 0.1093 1.1635 0.028 Uiso 1 1 d R
C128 C 0.4149(6) 0.1629(2) 0.9645(2) 0.0259(11) Uani 1 1 d .
H128 H 0.5014 0.1743 0.9452 0.031 Uiso 1 1 d R
C144 C 0.2097(5) 0.1286(3) 1.2152(2) 0.0252(10) Uani 1 1 d .
H144A H 0.3118 0.1427 1.2103 0.030 Uiso 1 1 d R
H144B H 0.2099 0.0846 1.2222 0.030 Uiso 1 1 d R
C129 C 0.2766(6) 0.1815(3) 0.9516(2) 0.0293(11) Uani 1 1 d .
H129 H 0.2644 0.2051 0.9229 0.035 Uiso 1 1 d R
C121 C 0.6289(6) -0.0071(2) 1.1400(2) 0.0264(11) Uani 1 1 d .
H121 H 0.6408 -0.0316 1.1679 0.032 Uiso 1 1 d R
C143 C 0.1915(6) 0.2531(3) 1.2746(2) 0.0278(11) Uani 1 1 d .
H143A H 0.2490 0.2551 1.2415 0.033 Uiso 1 1 d R
H143B H 0.1038 0.2812 1.2781 0.033 Uiso 1 1 d R
C139 C -0.2786(5) 0.1365(3) 1.3254(2) 0.0266(11) Uani 1 1 d .
C142 C 0.2895(7) 0.2851(3) 1.3294(2) 0.0373(13) Uani 1 1 d .
H142A H 0.3175 0.3323 1.3327 0.045 Uiso 1 1 d R
H142B H 0.3793 0.2586 1.3268 0.045 Uiso 1 1 d R
H142C H 0.2342 0.2847 1.3635 0.045 Uiso 1 1 d R
C131 C 0.1463(6) 0.1666(3) 0.9804(2) 0.0284(11) Uani 1 1 d .
H131 H 0.0479 0.1801 0.9710 0.034 Uiso 1 1 d R
Cl118 Cl 0.70381(16) 0.13137(7) 0.48334(7) 0.0394(4) Uani 1 1 d .
Cl119 Cl 1.93057(16) 0.10451(8) 0.84158(6) 0.0432(4) Uani 1 1 d .
N222 N 1.3374(5) 0.1766(2) 0.75815(18) 0.0284(9) Uani 1 1 d .
C178 C 0.9860(5) 0.0529(2) 0.58033(19) 0.0218(10) Uani 1 1 d .
C175 C 0.8661(6) 0.1105(3) 0.5161(2) 0.0269(11) Uani 1 1 d .
C171 C 1.1392(5) 0.1173(2) 0.53019(19) 0.0223(10) Uani 1 1 d .
C179 C 0.8499(6) 0.0707(2) 0.5531(2) 0.0246(10) Uani 1 1 d .
C194 C 1.5560(6) 0.2074(3) 0.8258(2) 0.0272(11) Uani 1 1 d .
H194 H 1.5184 0.2531 0.8443 0.033 Uiso 1 1 d R
C184 C 1.2740(6) 0.0602(3) 0.5960(2) 0.0264(11) Uani 1 1 d .
H184A H 1.2550 0.0214 0.6098 0.032 Uiso 1 1 d R
H184B H 1.3501 0.0484 0.5665 0.032 Uiso 1 1 d R
C172 C 1.0068(6) 0.1342(2) 0.5029(2) 0.0268(11) Uani 1 1 d .
C193 C 1.7516(6) 0.1247(3) 0.8191(2) 0.0311(12) Uani 1 1 d .
C177 C 1.1280(5) 0.0767(2) 0.56875(19) 0.0210(10) Uani 1 1 d .
C190 C 1.5308(6) 0.0920(3) 0.7554(2) 0.0265(11) Uani 1 1 d .
H190 H 1.4749 0.0569 0.7246 0.032 Uiso 1 1 d R
C170 C 1.2860(6) 0.1416(2) 0.5165(2) 0.0264(11) Uani 1 1 d .
H170 H 1.3761 0.1320 0.5353 0.032 Uiso 1 1 d R
C189 C 1.4726(6) 0.1591(3) 0.7792(2) 0.0261(11) Uani 1 1 d .
C183 C 0.9640(6) 0.0110(3) 0.6179(2) 0.0295(11) Uani 1 1 d .
H183 H 1.0506 -0.0011 0.6371 0.035 Uiso 1 1 d R
C180 C 0.7052(6) 0.0452(3) 0.5648(2) 0.0290(11) Uani 1 1 d .
H180 H 0.6152 0.0569 0.5473 0.035 Uiso 1 1 d R
C182 C 0.8226(6) -0.0121(3) 0.6269(2) 0.0302(12) Uani 1 1 d .
H182 H 0.8101 -0.0408 0.6516 0.036 Uiso 1 1 d R
C186 C 1.2614(6) 0.1268(3) 0.7070(2) 0.0288(11) Uani 1 1 d .
H186A H 1.2582 0.0815 0.7116 0.035 Uiso 1 1 d R
H186B H 1.1597 0.1415 0.7038 0.035 Uiso 1 1 d R
C185 C 1.3385(5) 0.1198(3) 0.6482(2) 0.0265(11) Uani 1 1 d .
H185A H 1.4443 0.1131 0.6538 0.032 Uiso 1 1 d R
H185B H 1.3264 0.1629 0.6403 0.032 Uiso 1 1 d R
C191 C 1.6699(6) 0.0754(3) 0.7754(2) 0.0265(11) Uani 1 1 d .
H191 H 1.7085 0.0295 0.7588 0.032 Uiso 1 1 d R
C192 C 1.6942(6) 0.1896(3) 0.8453(2) 0.0300(12) Uani 1 1 d .
H192 H 1.7502 0.2227 0.8774 0.036 Uiso 1 1 d R
C188 C 1.2962(6) 0.2498(3) 0.7730(2) 0.0306(12) Uani 1 1 d .
H188A H 1.3866 0.2789 0.7810 0.037 Uiso 1 1 d R
H188B H 1.2408 0.2557 0.7402 0.037 Uiso 1 1 d R
C173 C 1.0250(6) 0.1728(3) 0.4630(2) 0.0306(12) Uani 1 1 d .
H173 H 0.9370 0.1848 0.4446 0.037 Uiso 1 1 d R
C187 C 1.1995(7) 0.2746(3) 0.8269(2) 0.0390(13) Uani 1 1 d .
H187A H 1.1756 0.3225 0.8345 0.047 Uiso 1 1 d R
H187B H 1.2533 0.2698 0.8606 0.047 Uiso 1 1 d R
H187C H 1.1074 0.2466 0.8198 0.047 Uiso 1 1 d R
C174 C 1.1625(7) 0.1938(3) 0.4506(2) 0.0332(12) Uani 1 1 d .
H174 H 1.1716 0.2187 0.4228 0.040 Uiso 1 1 d R
C176 C 1.2956(6) 0.1786(3) 0.4780(2) 0.0312(12) Uani 1 1 d .
H176 H 1.3928 0.1947 0.4692 0.037 Uiso 1 1 d R
C181 C 0.6924(6) 0.0046(3) 0.6006(2) 0.0334(12) Uani 1 1 d .
H181 H 0.5943 -0.0121 0.6078 0.040 Uiso 1 1 d R

loop_
_atom_site_aniso_label
_atom_site_aniso_U_11
_atom_site_aniso_U_22
_atom_site_aniso_U_33
_atom_site_aniso_U_23
_atom_site_aniso_U_13
_atom_site_aniso_U_12
Cl1 0.0261(6) 0.0350(7) 0.0308(6) 0.0157(5) -0.0038(5) 0.0087(5)
Cl2 0.0258(6) 0.0355(7) 0.0339(7) 0.0182(6) 0.0078(5) -0.0036(5)
Cl3 0.0279(7) 0.0549(10) 0.0812(11) 0.0445(9) -0.0160(7) -0.0020(6)
Cl4 0.0299(7) 0.0539(9) 0.0778(11) 0.0436(9) 0.0193(7) 0.0070(6)
N221 0.026(2) 0.026(2) 0.030(2) 0.0128(18) -0.0063(18) -0.0011(18)
C204 0.018(2) 0.023(2) 0.021(2) 0.0046(19) -0.0018(18) 0.0055(19)
C157 0.022(2) 0.019(2) 0.023(2) 0.0063(19) 0.0030(19) -0.0010(19)
C164 0.018(2) 0.025(3) 0.023(2) 0.007(2) 0.0059(18) -0.0031(19)
C162 0.019(2) 0.024(3) 0.021(2) 0.0068(19) 0.0001(18) -0.0018(19)
C169 0.015(2) 0.022(2) 0.023(2) 0.0039(19) 0.0025(18) -0.0024(18)
C163 0.018(2) 0.022(2) 0.021(2) 0.0062(19) 0.0000(18) -0.0018(18)
N220 0.034(2) 0.032(2) 0.033(2) 0.018(2) 0.0191(19) 0.0081(19)
C198 0.023(2) 0.021(2) 0.022(2) 0.0014(19) -0.0017(19) 0.0052(19)
C200 0.022(2) 0.020(2) 0.022(2) 0.0068(19) 0.0011(18) 0.0013(19)
C202 0.017(2) 0.025(3) 0.020(2) 0.0090(19) -0.0041(18) 0.0083(19)
C201 0.021(2) 0.020(2) 0.023(2) 0.0042(19) -0.0034(19) -0.0002(19)
C155 0.023(2) 0.020(2) 0.021(2) 0.0061(19) 0.0062(19) -0.0004(19)
C203 0.027(3) 0.023(2) 0.019(2) 0.0053(19) 0.0056(19) 0.005(2)
C218 0.035(3) 0.023(3) 0.022(2) 0.013(2) -0.001(2) -0.003(2)
C146 0.026(3) 0.031(3) 0.043(3) 0.028(3) 0.007(2) 0.007(2)
C207 0.038(3) 0.027(3) 0.031(3) 0.010(2) 0.012(2) 0.006(2)
C159 0.031(3) 0.027(3) 0.030(3) 0.013(2) -0.001(2) 0.006(2)
C216 0.025(3) 0.034(3) 0.044(3) 0.025(3) -0.007(2) -0.001(2)
C156 0.021(2) 0.027(3) 0.041(3) 0.018(2) 0.012(2) 0.005(2)
C145 0.036(3) 0.030(3) 0.030(3) 0.017(2) 0.014(2) 0.006(2)
C219 0.026(3) 0.023(2) 0.026(2) 0.016(2) -0.004(2) -0.001(2)
C195 0.026(3) 0.028(3) 0.025(2) 0.012(2) -0.003(2) 0.000(2)
C208 0.025(3) 0.030(3) 0.024(2) 0.011(2) 0.004(2) 0.004(2)
C205 0.022(3) 0.026(3) 0.027(3) 0.004(2) -0.001(2) 0.005(2)
C217 0.035(3) 0.027(3) 0.039(3) 0.020(2) 0.004(2) 0.001(2)
C199 0.022(2) 0.023(3) 0.034(3) 0.009(2) -0.002(2) 0.006(2)
C215 0.040(3) 0.031(3) 0.028(3) 0.018(2) -0.010(2) -0.009(2)
C158 0.029(3) 0.024(3) 0.025(2) 0.009(2) 0.005(2) 0.002(2)
C166 0.038(3) 0.025(3) 0.030(3) 0.012(2) -0.008(2) 0.003(2)
C150 0.034(3) 0.025(3) 0.027(2) 0.015(2) 0.005(2) 0.001(2)
C154 0.039(3) 0.028(3) 0.038(3) 0.020(2) 0.017(2) 0.011(2)
C214 0.033(3) 0.027(3) 0.025(2) 0.014(2) -0.003(2) -0.002(2)
C196 0.040(3) 0.026(3) 0.028(3) 0.009(2) 0.003(2) -0.004(2)
C148 0.039(3) 0.023(3) 0.026(2) 0.013(2) 0.008(2) 0.008(2)
C147 0.027(3) 0.028(3) 0.039(3) 0.022(2) -0.004(2) 0.002(2)
C168 0.016(2) 0.027(3) 0.032(3) 0.006(2) 0.002(2) -0.001(2)
C161 0.020(2) 0.026(3) 0.030(3) 0.007(2) -0.001(2) -0.001(2)
C160 0.016(2) 0.029(3) 0.038(3) 0.007(2) -0.003(2) 0.002(2)
C165 0.032(3) 0.024(3) 0.025(2) 0.006(2) 0.001(2) -0.006(2)
C197 0.020(3) 0.028(3) 0.046(3) 0.008(2) 0.004(2) 0.000(2)
C149 0.036(3) 0.022(3) 0.027(2) 0.014(2) 0.008(2) 0.005(2)
C210 0.031(3) 0.032(3) 0.032(3) 0.020(2) -0.013(2) -0.007(2)
C211 0.034(3) 0.027(3) 0.033(3) 0.014(2) -0.014(2) -0.002(2)
C152 0.044(3) 0.031(3) 0.037(3) 0.008(2) 0.013(3) -0.011(3)
C206 0.018(2) 0.030(3) 0.035(3) 0.005(2) 0.009(2) 0.002(2)
C167 0.019(2) 0.031(3) 0.038(3) 0.007(2) -0.005(2) 0.005(2)
C209 0.022(3) 0.024(3) 0.036(3) 0.011(2) -0.007(2) 0.000(2)
C153 0.046(3) 0.028(3) 0.037(3) 0.018(2) 0.022(3) 0.010(2)
C212 0.050(4) 0.027(3) 0.031(3) 0.008(2) -0.009(3) 0.007(3)
C151 0.030(3) 0.048(4) 0.038(3) 0.020(3) 0.006(2) 0.002(3)
C213 0.024(3) 0.044(3) 0.033(3) 0.016(2) -0.003(2) 0.003(2)
Cl79 0.0210(6) 0.0356(7) 0.0378(7) 0.0188(6) 0.0097(5) -0.0007(5)
Cl80 0.0251(7) 0.0667(10) 0.0408(8) 0.0261(7) 0.0106(6) -0.0044(6)
N223 0.025(2) 0.026(2) 0.026(2) 0.0092(18) 0.0041(17) -0.0018(17)
C133 0.019(2) 0.020(2) 0.019(2) 0.0072(19) 0.0023(18) -0.0019(18)
C123 0.023(2) 0.018(2) 0.017(2) 0.0048(18) 0.0024(18) -0.0014(19)
C124 0.017(2) 0.020(2) 0.018(2) 0.0031(18) -0.0014(17) 0.0006(18)
C126 0.020(2) 0.022(2) 0.023(2) 0.007(2) 0.0036(19) -0.0039(19)
C127 0.023(2) 0.020(2) 0.019(2) 0.0074(19) 0.0001(18) 0.0006(19)
C130 0.018(2) 0.020(2) 0.020(2) 0.0045(19) 0.0032(18) 0.0022(18)
C137 0.027(3) 0.026(3) 0.020(2) 0.010(2) -0.0007(19) 0.001(2)
C136 0.021(2) 0.029(3) 0.019(2) 0.015(2) -0.0018(18) 0.0040(19)
C140 0.029(3) 0.032(3) 0.029(3) 0.024(2) -0.002(2) -0.001(2)
C134 0.020(2) 0.027(3) 0.023(2) 0.011(2) 0.0008(19) -0.001(2)
C125 0.019(2) 0.025(3) 0.027(2) 0.006(2) -0.0027(19) -0.001(2)
C132 0.020(2) 0.028(3) 0.027(2) 0.007(2) -0.0016(19) 0.002(2)
C141 0.022(2) 0.027(3) 0.027(2) 0.015(2) 0.0046(19) 0.006(2)
C138 0.032(3) 0.034(3) 0.024(2) 0.009(2) 0.003(2) 0.008(2)
C120 0.018(2) 0.029(3) 0.031(3) 0.008(2) -0.005(2) 0.002(2)
C122 0.023(2) 0.025(3) 0.024(2) 0.011(2) -0.0002(19) 0.001(2)
C135 0.014(2) 0.034(3) 0.026(2) 0.015(2) 0.0054(18) 0.0049(19)
C128 0.030(3) 0.025(3) 0.025(2) 0.013(2) 0.003(2) 0.000(2)
C144 0.020(2) 0.030(3) 0.028(3) 0.013(2) 0.003(2) 0.005(2)
C129 0.036(3) 0.028(3) 0.028(3) 0.016(2) -0.002(2) 0.002(2)
C121 0.032(3) 0.026(3) 0.023(2) 0.011(2) -0.005(2) 0.003(2)
C143 0.029(3) 0.033(3) 0.026(2) 0.017(2) 0.006(2) -0.002(2)
C139 0.024(2) 0.042(3) 0.021(2) 0.020(2) 0.0065(19) 0.000(2)
C142 0.042(3) 0.035(3) 0.035(3) 0.011(2) 0.006(2) -0.012(3)
C131 0.026(3) 0.032(3) 0.030(3) 0.013(2) -0.007(2) 0.005(2)
Cl118 0.0336(7) 0.0396(8) 0.0507(8) 0.0228(7) -0.0064(6) 0.0012(6)
Cl119 0.0312(7) 0.0628(10) 0.0458(8) 0.0321(7) -0.0084(6) 0.0017(7)
N222 0.035(2) 0.026(2) 0.027(2) 0.0127(18) -0.0039(18) 0.0052(19)
C178 0.029(3) 0.021(2) 0.017(2) 0.0081(19) 0.0031(19) 0.002(2)
C175 0.029(3) 0.023(3) 0.027(2) 0.007(2) -0.011(2) 0.003(2)
C171 0.028(3) 0.021(2) 0.018(2) 0.0066(19) 0.0039(19) 0.000(2)
C179 0.026(3) 0.023(3) 0.023(2) 0.003(2) 0.0046(19) 0.002(2)
C194 0.033(3) 0.028(3) 0.023(2) 0.012(2) 0.003(2) 0.001(2)
C184 0.029(3) 0.025(3) 0.027(3) 0.012(2) 0.004(2) 0.005(2)
C172 0.035(3) 0.018(2) 0.026(2) 0.004(2) 0.003(2) 0.003(2)
C193 0.041(3) 0.036(3) 0.024(3) 0.021(2) 0.001(2) -0.002(2)
C177 0.023(2) 0.021(2) 0.019(2) 0.0069(19) 0.0024(18) 0.0015(19)
C190 0.035(3) 0.023(3) 0.023(2) 0.009(2) -0.001(2) 0.000(2)
C170 0.030(3) 0.026(3) 0.024(2) 0.010(2) 0.004(2) 0.004(2)
C189 0.031(3) 0.029(3) 0.022(2) 0.013(2) 0.003(2) -0.001(2)
C183 0.043(3) 0.024(3) 0.022(2) 0.008(2) 0.006(2) 0.001(2)
C180 0.026(3) 0.028(3) 0.030(3) 0.005(2) 0.004(2) 0.001(2)
C182 0.042(3) 0.027(3) 0.024(2) 0.012(2) 0.011(2) -0.002(2)
C186 0.031(3) 0.030(3) 0.027(3) 0.013(2) 0.001(2) 0.000(2)
C185 0.020(2) 0.032(3) 0.031(3) 0.016(2) 0.000(2) 0.002(2)
C191 0.031(3) 0.028(3) 0.028(3) 0.019(2) 0.006(2) 0.002(2)
C192 0.030(3) 0.040(3) 0.023(2) 0.015(2) -0.002(2) -0.006(2)
C188 0.035(3) 0.032(3) 0.031(3) 0.018(2) 0.000(2) 0.009(2)
C173 0.036(3) 0.028(3) 0.029(3) 0.011(2) -0.001(2) 0.002(2)
C187 0.049(4) 0.039(3) 0.034(3) 0.017(3) 0.006(3) 0.012(3)
C174 0.048(3) 0.027(3) 0.027(3) 0.013(2) 0.007(2) -0.005(2)
C176 0.036(3) 0.028(3) 0.030(3) 0.010(2) 0.010(2) -0.003(2)
C181 0.035(3) 0.028(3) 0.036(3) 0.007(2) 0.013(2) -0.004(2)

loop_
_atom_type_symbol
_atom_type_description
_atom_type_scat_dispersion_real
_atom_type_scat_dispersion_imag
_atom_type_scat_source
C C 0.0033 0.0016 'International Tables Vol C Tables 4.2.6.8 and 6.1.1.4'
H H 0.0000 0.0000 'International Tables Vol C Tables 4.2.6.8 and 6.1.1.4'
Cl Cl 0.1484 0.1585 'International Tables Vol C Tables 4.2.6.8 and 6.1.1.4'
N N 0.0061 0.0033 'International Tables Vol C Tables 4.2.6.8 and 6.1.1.4'

loop_
_geom_angle_atom_site_label_1
_geom_angle_atom_site_label_2
_geom_angle_atom_site_label_3
_geom_angle
C219 N221 C211 118.1(4)
C219 N221 C213 119.6(4)
C211 N221 C213 115.9(4)
C201 C204 C205 122.9(4)
C201 C204 C203 120.0(4)
C205 C204 C203 117.0(4)
C155 C157 C158 121.4(4)
C155 C157 C162 121.8(4)
C158 C157 C162 116.8(4)
C162 C164 C163 122.6(4)
C162 C164 Cl2 118.6(4)
C163 C164 Cl2 118.8(4)
C164 C162 C161 123.5(4)
C164 C162 C157 117.8(4)
C161 C162 C157 118.7(4)
C155 C169 C163 120.4(4)
C155 C169 C168 123.2(4)
C163 C169 C168 116.4(4)
C164 C163 C165 121.6(4)
C164 C163 C169 118.3(4)
C165 C163 C169 120.1(4)
C149 N220 C151 119.1(4)
C149 N220 C153 118.4(4)
C151 N220 C153 115.8(4)
C202 C198 C199 123.4(4)
C202 C198 C200 117.5(4)
C199 C198 C200 119.1(4)
C201 C200 C195 121.4(4)
C201 C200 C198 121.2(4)
C195 C200 C198 117.4(4)
C203 C202 C198 123.2(4)
C203 C202 Cl1 118.9(4)
C198 C202 Cl1 117.9(3)
C204 C201 C200 119.5(4)
C204 C201 C209 122.0(4)
C200 C201 C209 118.5(4)
C157 C155 C169 119.2(4)
C157 C155 C156 119.8(4)
C169 C155 C156 121.1(4)
C202 C203 C208 122.3(4)
C202 C203 C204 118.7(4)
C208 C203 C204 119.0(4)
C217 C218 C219 121.7(5)
C217 C218 H218 118.6
C219 C218 H218 119.6
C145 C146 C147 121.9(5)
C145 C146 Cl4 118.2(4)
C147 C146 Cl4 119.9(4)
C208 C207 C206 120.0(5)
C208 C207 H207 120.1
C206 C207 H207 119.9
C158 C159 C160 120.7(5)
C158 C159 H159 120.2
C160 C159 H159 119.1
C217 C216 C215 119.7(5)
C217 C216 Cl3 120.3(4)
C215 C216 Cl3 119.9(4)
C155 C156 C154 114.3(4)
C155 C156 H156A 109.3
C154 C156 H156A 107.6
C155 C156 H156B 109.5
C154 C156 H156B 106.7
H156A C156 H156B 109.5
C146 C145 C150 119.1(5)
C146 C145 H145 119.9
C150 C145 H145 121.0
N221 C219 C214 121.4(5)
N221 C219 C218 122.0(4)
C214 C219 C218 116.6(4)
C196 C195 C200 121.4(4)
C196 C195 H195 119.1
C200 C195 H195 119.5
C207 C208 C203 120.8(5)
C207 C208 H208 119.5
C203 C208 H208 119.7
C206 C205 C204 122.2(5)
C206 C205 H205 118.4
C204 C205 H205 119.3
C218 C217 C216 120.1(5)
C218 C217 H217 119.8
C216 C217 H217 120.2
C197 C199 C198 121.1(5)
C197 C199 H199 119.5
C198 C199 H199 119.5
C214 C215 C216 119.9(5)
C214 C215 H215 120.7
C216 C215 H215 119.4
C159 C158 C157 122.0(5)
C159 C158 H158 118.6
C157 C158 H158 119.5
C165 C166 C167 120.9(5)
C165 C166 H166 119.9
C167 C166 H166 119.2
C145 C150 C149 122.1(5)
C145 C150 H150 120.2
C149 C150 H150 117.8
C153 C154 C156 112.1(4)
C153 C154 H154A 108.1
C156 C154 H154A 108.9
C153 C154 H154B 108.6
C156 C154 H154B 109.6
H154A C154 H154B 109.5
C215 C214 C219 121.9(5)
C215 C214 H214 118.7
C219 C214 H214 119.5
C195 C196 C197 119.6(5)
C195 C196 H196 120.4
C197 C196 H196 120.0
C147 C148 C149 121.8(5)
C147 C148 H148 120.0
C149 C148 H148 118.2
C146 C147 C148 119.1(5)
C146 C147 H147 120.4
C148 C147 H147 120.5
C167 C168 C169 122.1(5)
C167 C168 H168 118.7
C169 C168 H168 119.1
C160 C161 C162 122.4(5)
C160 C161 H161 118.8
C162 C161 H161 118.8
C161 C160 C159 119.4(5)
C161 C160 H160 120.9
C159 C160 H160 119.7
C166 C165 C163 120.1(5)
C166 C165 H165 120.2
C163 C165 H165 119.8
C199 C197 C196 121.4(5)
C199 C197 H197 120.4
C196 C197 H197 118.2
N220 C149 C150 122.0(5)
N220 C149 C148 122.0(4)
C150 C149 C148 116.0(5)
C211 C210 C209 113.1(4)
C211 C210 H210A 108.7
C209 C210 H210A 107.8
C211 C210 H210B 109.1
C209 C210 H210B 108.6
H210A C210 H210B 109.5
N221 C211 C210 113.3(4)
N221 C211 H211A 109.7
C210 C211 H211A 107.2
N221 C211 H211B 108.9
C210 C211 H211B 108.1
H211A C211 H211B 109.5
C151 C152 H152A 110.0
C151 C152 H152B 109.2
H152A C152 H152B 109.5
C151 C152 H152C 109.2
H152A C152 H152C 109.5
H152B C152 H152C 109.5
C205 C206 C207 121.0(5)
C205 C206 H206 120.0
C207 C206 H206 119.0
C168 C167 C166 120.5(5)
C168 C167 H167 120.1
C166 C167 H167 119.4
C201 C209 C210 114.3(4)
C201 C209 H209A 109.4
C210 C209 H209A 106.3
C201 C209 H209B 109.4
C210 C209 H209B 107.9
H209A C209 H209B 109.5
N220 C153 C154 111.4(4)
N220 C153 H153A 109.2
C154 C153 H153A 109.0
N220 C153 H153B 109.4
C154 C153 H153B 108.3
H153A C153 H153B 109.5
C213 C212 H212A 109.7
C213 C212 H212B 109.5
H212A C212 H212B 109.5
C213 C212 H212C 109.3
H212A C212 H212C 109.5
H212B C212 H212C 109.5
N220 C151 C152 113.3(5)
N220 C151 H151A 109.0
C152 C151 H151A 107.7
N220 C151 H151B 109.5
C152 C151 H151B 107.7
H151A C151 H151B 109.5
N221 C213 C212 111.8(4)
N221 C213 H213A 109.3
C212 C213 H213A 108.4
N221 C213 H213B 109.2
C212 C213 H213B 108.6
H213A C213 H213B 109.5
C136 N223 C144 119.2(4)
C136 N223 C143 119.8(4)
C144 N223 C143 116.0(4)
C130 C133 C123 120.1(4)
C130 C133 C134 118.2(4)
C123 C133 C134 121.7(4)
C133 C123 C124 120.0(4)
C133 C123 C122 122.7(4)
C124 C123 C122 117.2(4)
C126 C124 C125 122.7(4)
C126 C124 C123 118.7(4)
C125 C124 C123 118.6(4)
C124 C126 C127 122.6(4)
C124 C126 Cl79 119.1(4)
C127 C126 Cl79 118.3(3)
C126 C127 C130 118.4(4)
C126 C127 C128 122.9(4)
C130 C127 C128 118.7(4)
C133 C130 C132 122.8(4)
C133 C130 C127 120.2(4)
C132 C130 C127 117.0(4)
C138 C137 C136 121.8(5)
C138 C137 H137 118.3
C136 C137 H137 119.9
N223 C136 C141 121.7(4)
N223 C136 C137 121.9(4)
C141 C136 C137 116.3(4)
C139 C140 C141 120.5(5)
C139 C140 H140 119.3
C141 C140 H140 120.2
C133 C134 C135 114.8(4)
C133 C134 H134A 109.2
C135 C134 H134A 107.1
C133 C134 H134B 109.3
C135 C134 H134B 106.8
H134A C134 H134B 109.5
C120 C125 C124 121.8(5)
C120 C125 H125 118.9
C124 C125 H125 119.3
C131 C132 C130 122.9(5)
C131 C132 H132 117.6
C130 C132 H132 119.5
C140 C141 C136 121.3(5)
C140 C141 H141 119.4
C136 C141 H141 119.3
C139 C138 C137 119.5(5)
C139 C138 H138 120.5
C137 C138 H138 120.0
C125 C120 C121 120.0(4)
C125 C120 H120 119.9
C121 C120 H120 120.0
C121 C122 C123 121.9(4)
C121 C122 H122 118.8
C123 C122 H122 119.3
C144 C135 C134 114.4(4)
C144 C135 H135A 107.4
C134 C135 H135A 109.3
C144 C135 H135B 106.6
C134 C135 H135B 109.5
H135A C135 H135B 109.5
C129 C128 C127 121.6(5)
C129 C128 H128 119.0
C127 C128 H128 119.5
N223 C144 C135 113.8(4)
N223 C144 H144A 109.5
C135 C144 H144A 106.9
N223 C144 H144B 109.4
C135 C144 H144B 107.6
H144A C144 H144B 109.5
C128 C129 C131 120.3(4)
C128 C129 H129 120.5
C131 C129 H129 119.2
C122 C121 C120 120.4(4)
C122 C121 H121 119.7
C120 C121 H121 119.9
N223 C143 C142 113.6(4)
N223 C143 H143A 108.9
C142 C143 H143A 107.4
N223 C143 H143B 110.0
C142 C143 H143B 107.4
H143A C143 H143B 109.5
C140 C139 C138 120.4(5)
C140 C139 Cl80 120.0(4)
C138 C139 Cl80 119.6(4)
C143 C142 H142A 109.6
C143 C142 H142B 109.4
H142A C142 H142B 109.5
C143 C142 H142C 109.4
H142A C142 H142C 109.5
H142B C142 H142C 109.5
C132 C131 C129 119.5(4)
C132 C131 H131 120.5
C129 C131 H131 119.9
C189 N222 C186 119.1(4)
C189 N222 C188 120.5(4)
C186 N222 C188 117.3(4)
C177 C178 C183 123.7(4)
C177 C178 C179 119.4(4)
C183 C178 C179 116.9(4)
C179 C175 C172 123.2(4)
C179 C175 Cl118 118.8(4)
C172 C175 Cl118 118.0(4)
C177 C171 C172 121.1(4)
C177 C171 C170 120.9(4)
C172 C171 C170 118.0(4)
C175 C179 C180 122.4(5)
C175 C179 C178 118.8(4)
C180 C179 C178 118.9(4)
C192 C194 C189 120.5(5)
C192 C194 H194 119.5
C189 C194 H194 120.1
C185 C184 C177 114.2(4)
C185 C184 H184A 107.1
C177 C184 H184A 109.4
C185 C184 H184B 107.5
C177 C184 H184B 109.1
H184A C184 H184B 109.5
C175 C172 C173 123.6(5)
C175 C172 C171 117.7(4)
C173 C172 C171 118.7(5)
C191 C193 C192 120.3(5)
C191 C193 Cl119 119.6(4)
C192 C193 Cl119 120.1(4)
C178 C177 C171 119.8(4)
C178 C177 C184 121.9(4)
C171 C177 C184 118.3(4)
C191 C190 C189 121.1(5)
C191 C190 H190 119.0
C189 C190 H190 119.9
C176 C170 C171 120.3(5)
C176 C170 H170 120.3
C171 C170 H170 119.4
N222 C189 C194 121.2(5)
N222 C189 C190 121.4(4)
C194 C189 C190 117.4(5)
C182 C183 C178 121.3(5)
C182 C183 H183 119.4
C178 C183 H183 119.3
C181 C180 C179 121.3(5)
C181 C180 H180 119.3
C179 C180 H180 119.4
C183 C182 C181 121.8(5)
C183 C182 H182 120.3
C181 C182 H182 117.9
N222 C186 C185 113.9(4)
N222 C186 H186A 109.7
C185 C186 H186A 107.5
N222 C186 H186B 108.7
C185 C186 H186B 107.5
H186A C186 H186B 109.5
C184 C185 C186 114.0(4)
C184 C185 H185A 109.6
C186 C185 H185A 107.1
C184 C185 H185B 109.1
C186 C185 H185B 107.4
H185A C185 H185B 109.5
C193 C191 C190 119.9(5)
C193 C191 H191 119.7
C190 C191 H191 120.4
C193 C192 C194 120.7(5)
C193 C192 H192 119.3
C194 C192 H192 120.0
N222 C188 C187 113.6(4)
N222 C188 H188A 109.5
C187 C188 H188A 107.1
N222 C188 H188B 108.9
C187 C188 H188B 108.1
H188A C188 H188B 109.5
C174 C173 C172 121.9(5)
C174 C173 H173 118.5
C172 C173 H173 119.6
C188 C187 H187A 110.0
C188 C187 H187B 109.7
H187A C187 H187B 109.5
C188 C187 H187C 108.7
H187A C187 H187C 109.5
H187B C187 H187C 109.5
C173 C174 C176 120.4(5)
C173 C174 H174 120.1
C176 C174 H174 119.5
C170 C176 C174 120.6(5)
C170 C176 H176 120.1
C174 C176 H176 119.3
C180 C181 C182 119.9(5)
C180 C181 H181 120.1
C182 C181 H181 120.1

loop_
_geom_bond_atom_site_label_1
_geom_bond_atom_site_label_2
_geom_bond_distance
Cl1 C202 1.742(4)
Cl2 C164 1.742(5)
Cl3 C216 1.748(5)
Cl4 C146 1.762(5)
N221 C219 1.384(6)
N221 C211 1.455(6)
N221 C213 1.471(7)
C204 C201 1.417(6)
C204 C205 1.427(7)
C204 C203 1.449(6)
C157 C155 1.394(7)
C157 C158 1.443(6)
C157 C162 1.446(6)
C164 C162 1.392(6)
C164 C163 1.411(6)
C162 C161 1.432(6)
C169 C155 1.419(6)
C169 C163 1.442(6)
C169 C168 1.443(6)
C163 C165 1.433(7)
N220 C149 1.380(6)
N220 C151 1.461(7)
N220 C153 1.479(6)
C198 C202 1.409(7)
C198 C199 1.413(7)
C198 C200 1.441(6)
C200 C201 1.418(7)
C200 C195 1.436(6)
C202 C203 1.393(7)
C201 C209 1.520(6)
C155 C156 1.517(6)
C203 C208 1.440(6)
C218 C217 1.376(7)
C218 C219 1.416(7)
C218 H218 0.9601
C146 C145 1.370(8)
C146 C147 1.371(7)
C207 C208 1.370(7)
C207 C206 1.413(7)
C207 H207 0.9599
C159 C158 1.351(7)
C159 C160 1.437(7)
C159 H159 0.9600
C216 C217 1.383(7)
C216 C215 1.402(8)
C156 C154 1.541(7)
C156 H156A 0.9601
C156 H156B 0.9599
C145 C150 1.395(7)
C145 H145 0.9600
C219 C214 1.409(7)
C195 C196 1.366(7)
C195 H195 0.9601
C208 H208 0.9601
C205 C206 1.357(7)
C205 H205 0.9599
C217 H217 0.9600
C199 C197 1.351(7)
C199 H199 0.9599
C215 C214 1.370(7)
C215 H215 0.9600
C158 H158 0.9597
C166 C165 1.365(7)
C166 C167 1.414(7)
C166 H166 0.9599
C150 C149 1.411(7)
C150 H150 0.9600
C154 C153 1.532(7)
C154 H154A 0.9600
C154 H154B 0.9599
C214 H214 0.9599
C196 C197 1.411(7)
C196 H196 0.9599
C148 C147 1.397(7)
C148 C149 1.418(7)
C148 H148 0.9601
C147 H147 0.9600
C168 C167 1.355(7)
C168 H168 0.9602
C161 C160 1.342(7)
C161 H161 0.9602
C160 H160 0.9598
C165 H165 0.9602
C197 H197 0.9600
C210 C211 1.521(7)
C210 C209 1.534(7)
C210 H210A 0.9601
C210 H210B 0.9599
C211 H211A 0.9600
C211 H211B 0.9601
C152 C151 1.522(8)
C152 H152A 0.9598
C152 H152B 0.9597
C152 H152C 0.9601
C206 H206 0.9601
C167 H167 0.9599
C209 H209A 0.9600
C209 H209B 0.9599
C153 H153A 0.9599
C153 H153B 0.9600
C212 C213 1.526(7)
C212 H212A 0.9600
C212 H212B 0.9600
C212 H212C 0.9600
C151 H151A 0.9600
C151 H151B 0.9600
C213 H213A 0.9602
C213 H213B 0.9600
Cl79 C126 1.750(5)
Cl80 C139 1.761(5)
N223 C136 1.387(6)
N223 C144 1.458(6)
N223 C143 1.462(6)
C133 C130 1.410(6)
C133 C123 1.414(6)
C133 C134 1.519(6)
C123 C124 1.436(6)
C123 C122 1.441(6)
C124 C126 1.398(6)
C124 C125 1.428(6)
C126 C127 1.401(6)
C127 C130 1.439(6)
C127 C128 1.446(6)
C130 C132 1.425(6)
C137 C138 1.385(7)
C137 C136 1.412(7)
C137 H137 0.9601
C136 C141 1.412(7)
C140 C139 1.372(7)
C140 C141 1.382(7)
C140 H140 0.9600
C134 C135 1.532(6)
C134 H134A 0.9599
C134 H134B 0.9599
C125 C120 1.362(7)
C125 H125 0.9601
C132 C131 1.366(7)
C132 H132 0.9601
C141 H141 0.9599
C138 C139 1.383(7)
C138 H138 0.9599
C120 C121 1.409(7)
C120 H120 0.9600
C122 C121 1.361(7)
C122 H122 0.9602
C135 C144 1.526(6)
C135 H135A 0.9601
C135 H135B 0.9599
C128 C129 1.346(7)
C128 H128 0.9600
C144 H144A 0.9600
C144 H144B 0.9599
C129 C131 1.426(7)
C129 H129 0.9601
C121 H121 0.9600
C143 C142 1.505(7)
C143 H143A 0.9602
C143 H143B 0.9600
C142 H142A 0.9599
C142 H142B 0.9600
C142 H142C 0.9601
C131 H131 0.9601
Cl118 C175 1.745(5)
Cl119 C193 1.759(6)
N222 C189 1.385(6)
N222 C186 1.452(6)
N222 C188 1.466(6)
C178 C177 1.396(6)
C178 C183 1.437(6)
C178 C179 1.463(7)
C175 C179 1.386(7)
C175 C172 1.398(7)
C171 C177 1.425(6)
C171 C172 1.430(7)
C171 C170 1.454(7)
C179 C180 1.430(7)
C194 C192 1.394(7)
C194 C189 1.404(7)
C194 H194 0.9599
C184 C185 1.520(7)
C184 C177 1.525(6)
C184 H184A 0.9601
C184 H184B 0.9599
C172 C173 1.425(7)
C193 C191 1.369(7)
C193 C192 1.375(7)
C190 C191 1.396(7)
C190 C189 1.408(7)
C190 H190 0.9599
C170 C176 1.366(7)
C170 H170 0.9600
C183 C182 1.366(7)
C183 H183 0.9600
C180 C181 1.373(7)
C180 H180 0.9599
C182 C181 1.399(8)
C182 H182 0.9599
C186 C185 1.539(7)
C186 H186A 0.9600
C186 H186B 0.9600
C185 H185A 0.9600
C185 H185B 0.9599
C191 H191 0.9600
C192 H192 0.9599
C188 C187 1.510(7)
C188 H188A 0.9601
C188 H188B 0.9599
C173 C174 1.345(7)
C173 H173 0.9600
C187 H187A 0.9600
C187 H187B 0.9600
C187 H187C 0.9600
C174 C176 1.422(8)
C174 H174 0.9603
C176 H176 0.9600
C181 H181 0.9600
